data_4121316
loop_
_publ_author_name
'Shuhei Kusumoto'
'Midori Akiyama'
'Kyoko Nozaki'

_publ_section_title
;
 Acceptorless Dehydrogenation of C-C Single Bonds Adjacent to Functional
 Groups by Metal-Ligand Cooperation
;
_journal_name_full 'Journal of the American Chemical Society'
_journal_page_first 18726
_journal_page_last 18729
_journal_paper_doi 10.1021/ja409672w
_journal_volume 135
_journal_year 2013
_chemical_formula_sum 'C46 H60 Ir O3 P'
_chemical_formula_weight 884.11
_chemical_name_systematic
; 
 ? 
;
_space_group_IT_number 15
_symmetry_cell_setting monoclinic
_symmetry_space_group_name_Hall '-C 2yc'
_symmetry_space_group_name_H-M 'C 1 2/c 1'
_atom_sites_solution_hydrogens geom
_atom_sites_solution_primary direct
_atom_sites_solution_secondary difmap
_audit_creation_method SHELXL-97
_cell_angle_alpha 90.00
_cell_angle_beta 119.334(5)
_cell_angle_gamma 90.00
_cell_formula_units_Z 8
_cell_length_a 31.051(7)
_cell_length_b 12.151(2)
_cell_length_c 24.288(5)
_cell_measurement_reflns_used 9795
_cell_measurement_temperature 93.1500
_cell_measurement_theta_max 28.1320
_cell_measurement_theta_min 2.2382
_cell_volume 7989(3)
_computing_cell_refinement 'RIGAKU CrystalClear'
_computing_data_collection 'RIGAKU CrystalClear'
_computing_data_reduction 'RIGAKU CrystalClear'
_computing_molecular_graphics ORTEP-III
_computing_structure_refinement 'SHELXL-97 (Sheldrick, 1997)'
_computing_structure_solution SIR-97
_diffrn_ambient_temperature 93(2)
_diffrn_detector_area_resol_mean 28.5714
_diffrn_measured_fraction_theta_full 0.997
_diffrn_measured_fraction_theta_max 0.997
_diffrn_measurement_device_type 'RIGAKU/MSCIO Saturn CCD'
_diffrn_measurement_method 'omega scans'
_diffrn_radiation_monochromator graphite
_diffrn_radiation_source 'fine-focus sealed tube'
_diffrn_radiation_type MoK\a
_diffrn_radiation_wavelength 0.71075
_diffrn_reflns_av_R_equivalents 0.0909
_diffrn_reflns_av_sigmaI/netI 0.1023
_diffrn_reflns_limit_h_max 36
_diffrn_reflns_limit_h_min -36
_diffrn_reflns_limit_k_max 14
_diffrn_reflns_limit_k_min -14
_diffrn_reflns_limit_l_max 28
_diffrn_reflns_limit_l_min -28
_diffrn_reflns_number 25932
_diffrn_reflns_theta_full 25.00
_diffrn_reflns_theta_max 25.00
_diffrn_reflns_theta_min 3.01
_exptl_absorpt_coefficient_mu 3.422
_exptl_absorpt_correction_T_max 0.7259
_exptl_absorpt_correction_T_min 0.7259
_exptl_absorpt_correction_type numerical
_exptl_absorpt_process_details 'Jacobson, R. (1998) Private communication'
_exptl_crystal_colour Colorless
_exptl_crystal_density_diffrn 1.470
_exptl_crystal_description Block
_exptl_crystal_F_000 3616
_exptl_crystal_size_max 0.10
_exptl_crystal_size_mid 0.10
_exptl_crystal_size_min 0.10
_refine_diff_density_max 1.434
_refine_diff_density_min -2.088
_refine_diff_density_rms 0.187
_refine_ls_extinction_method none
_refine_ls_goodness_of_fit_ref 1.170
_refine_ls_hydrogen_treatment mixed
_refine_ls_matrix_type full
_refine_ls_number_parameters 476
_refine_ls_number_reflns 7022
_refine_ls_number_restraints 156
_refine_ls_restrained_S_all 1.160
_refine_ls_R_factor_all 0.0940
_refine_ls_R_factor_gt 0.0770
_refine_ls_shift/su_max 0.002
_refine_ls_shift/su_mean 0.000
_refine_ls_structure_factor_coef Fsqd
_refine_ls_weighting_details 'calc w=1/[\s^2^(Fo^2^)+(0.0000P)^2^+141.8840P] where P=(Fo^2^+2Fc^2^)/3'
_refine_ls_weighting_scheme calc
_refine_ls_wR_factor_gt 0.1204
_refine_ls_wR_factor_ref 0.1282
_reflns_number_gt 5971
_reflns_number_total 7022
_reflns_threshold_expression >2sigma(I)
_cod_data_source_file ja409672w_si_002_2.cif
_cod_data_source_block 4a1
_cod_database_code 4121316

loop_
_symmetry_equiv_pos_as_xyz
'x, y, z'
'-x, y, -z+1/2'
'x+1/2, y+1/2, z'
'-x+1/2, y+1/2, -z+1/2'
'-x, -y, -z'
'x, -y, z-1/2'
'-x+1/2, -y+1/2, -z'
'x+1/2, -y+1/2, z-1/2'

loop_
_atom_site_label
_atom_site_type_symbol
_atom_site_fract_x
_atom_site_fract_y
_atom_site_fract_z
_atom_site_U_iso_or_equiv
_atom_site_adp_type
_atom_site_occupancy
_atom_site_symmetry_multiplicity
_atom_site_calc_flag
_atom_site_refinement_flags
H1 H 0.196(3) 0.848(7) 0.274(4) 0.02(2) Uiso 1 1 d .
H2 H 0.190(3) 0.718(7) 0.218(4) 0.02(3) Uiso 1 1 d .
C1 C 0.0784(3) 0.6549(8) 0.2251(5) 0.020(2) Uani 1 1 d U
C2 C 0.0807(3) 0.6571(8) 0.1678(4) 0.016(2) Uani 1 1 d U
C3 C 0.0844(3) 0.7741(7) 0.1553(4) 0.013(2) Uani 1 1 d U
C4 C 0.0832(4) 0.8387(7) 0.2042(4) 0.018(2) Uani 1 1 d U
C5 C 0.0805(3) 0.7621(7) 0.2492(4) 0.016(2) Uani 1 1 d U
C6 C 0.0745(3) 0.5644(7) 0.1252(4) 0.014(2) Uani 1 1 d .
C7 C 0.0371(4) 0.4898(8) 0.1103(5) 0.025(2) Uani 1 1 d .
H4 H 0.0161 0.4983 0.1283 0.029 Uiso 1 1 calc R
C8 C 0.0291(4) 0.4026(8) 0.0696(5) 0.027(3) Uani 1 1 d .
H5 H 0.0027 0.3526 0.0593 0.033 Uiso 1 1 calc R
C9 C 0.0599(4) 0.3896(8) 0.0442(5) 0.027(3) Uani 1 1 d .
H6 H 0.0549 0.3300 0.0164 0.032 Uiso 1 1 calc R
C10 C 0.0980(4) 0.4626(9) 0.0592(5) 0.028(3) Uani 1 1 d .
H7 H 0.1192 0.4534 0.0416 0.033 Uiso 1 1 calc R
C11 C 0.1054(4) 0.5490(8) 0.0996(5) 0.025(2) Uani 1 1 d .
H8 H 0.1319 0.5986 0.1101 0.029 Uiso 1 1 calc R
C12 C 0.0786(4) 0.8182(8) 0.0948(5) 0.019(2) Uani 1 1 d U
C13 C 0.0311(4) 0.8422(9) 0.0459(5) 0.027(3) Uani 1 1 d U
H9 H 0.0036 0.8314 0.0524 0.032 Uiso 1 1 calc R
C14 C 0.0232(4) 0.8816(8) -0.0122(4) 0.022(2) Uani 1 1 d U
H10 H -0.0093 0.8978 -0.0450 0.026 Uiso 1 1 calc R
C15 C 0.0631(4) 0.8966(8) -0.0214(4) 0.019(2) Uani 1 1 d U
H11 H 0.0582 0.9228 -0.0609 0.022 Uiso 1 1 calc R
C16 C 0.1103(4) 0.8738(9) 0.0263(5) 0.030(3) Uani 1 1 d U
H12 H 0.1376 0.8842 0.0194 0.036 Uiso 1 1 calc R
C17 C 0.1181(4) 0.8360(8) 0.0840(5) 0.024(2) Uani 1 1 d U
H13 H 0.1508 0.8218 0.1167 0.028 Uiso 1 1 calc R
C18 C 0.0768(4) 0.9591(8) 0.2018(4) 0.017(2) Uani 1 1 d .
C19 C 0.0359(4) 1.0029(8) 0.2025(4) 0.018(2) Uani 1 1 d .
H14 H 0.0133 0.9551 0.2065 0.021 Uiso 1 1 calc R
C20 C 0.0272(4) 1.1165(8) 0.1972(5) 0.026(2) Uani 1 1 d .
H15 H -0.0007 1.1453 0.1986 0.031 Uiso 1 1 calc R
C21 C 0.0594(4) 1.1873(8) 0.1901(5) 0.027(3) Uani 1 1 d .
H16 H 0.0537 1.2644 0.1864 0.032 Uiso 1 1 calc R
C22 C 0.0999(4) 1.1431(8) 0.1884(5) 0.029(3) Uani 1 1 d .
H17 H 0.1218 1.1903 0.1826 0.035 Uiso 1 1 calc R
C23 C 0.1089(4) 1.0311(8) 0.1951(5) 0.025(2) Uani 1 1 d .
H18 H 0.1374 1.0027 0.1951 0.030 Uiso 1 1 calc R
C24 C 0.0786(3) 0.7949(7) 0.3073(4) 0.014(2) Uani 1 1 d U
C25 C 0.0499(3) 0.7350(8) 0.3264(4) 0.019(2) Uani 1 1 d U
H19 H 0.0302 0.6758 0.3011 0.022 Uiso 1 1 calc R
C26 C 0.0496(3) 0.7607(8) 0.3818(4) 0.022(2) Uani 1 1 d U
H20 H 0.0303 0.7186 0.3947 0.026 Uiso 1 1 calc R
C27 C 0.0777(4) 0.8481(8) 0.4182(4) 0.020(2) Uani 1 1 d U
H21 H 0.0777 0.8664 0.4562 0.024 Uiso 1 1 calc R
C28 C 0.1058(4) 0.9089(8) 0.3989(4) 0.019(2) Uani 1 1 d U
H22 H 0.1244 0.9702 0.4233 0.023 Uiso 1 1 calc R
C29 C 0.1067(4) 0.8806(8) 0.3448(5) 0.022(2) Uani 1 1 d U
H23 H 0.1271 0.9209 0.3329 0.027 Uiso 1 1 calc R
C30 C 0.1839(4) 0.6120(9) 0.3840(5) 0.028(3) Uani 1 1 d U
H24 H 0.1588 0.5545 0.3645 0.042 Uiso 1 1 calc R
H25 H 0.1690 0.6776 0.3914 0.042 Uiso 1 1 calc R
H26 H 0.2108 0.5853 0.4244 0.042 Uiso 1 1 calc R
C31 C 0.2658(4) 0.7274(9) 0.3842(5) 0.027(2) Uani 1 1 d U
C32 C 0.2875(4) 0.7824(9) 0.3465(5) 0.037(3) Uani 1 1 d U
H27 H 0.3163 0.8265 0.3750 0.056 Uiso 1 1 calc R
H28 H 0.2625 0.8302 0.3141 0.056 Uiso 1 1 calc R
H29 H 0.2975 0.7258 0.3263 0.056 Uiso 1 1 calc R
C33 C 0.2495(5) 0.8206(9) 0.4148(5) 0.039(3) Uani 1 1 d U
H30 H 0.2376 0.7875 0.4416 0.058 Uiso 1 1 calc R
H31 H 0.2230 0.8642 0.3814 0.058 Uiso 1 1 calc R
H32 H 0.2778 0.8684 0.4404 0.058 Uiso 1 1 calc R
C34 C 0.3059(4) 0.6602(10) 0.4383(5) 0.040(3) Uani 1 1 d U
H33 H 0.3182 0.6030 0.4209 0.060 Uiso 1 1 calc R
H34 H 0.2921 0.6256 0.4627 0.060 Uiso 1 1 calc R
H35 H 0.3332 0.7088 0.4659 0.060 Uiso 1 1 calc R
C35 C 0.2264(4) 0.5078(8) 0.3159(5) 0.021(2) Uani 1 1 d U
C36 C 0.1788(4) 0.4529(8) 0.2627(5) 0.027(2) Uani 1 1 d U
H36 H 0.1862 0.3770 0.2565 0.040 Uiso 1 1 calc R
H37 H 0.1673 0.4943 0.2233 0.040 Uiso 1 1 calc R
H38 H 0.1530 0.4528 0.2749 0.040 Uiso 1 1 calc R
C37 C 0.2636(4) 0.5179(9) 0.2915(5) 0.031(3) Uani 1 1 d U
H39 H 0.2935 0.5553 0.3232 0.046 Uiso 1 1 calc R
H40 H 0.2488 0.5606 0.2522 0.046 Uiso 1 1 calc R
H41 H 0.2722 0.4443 0.2835 0.046 Uiso 1 1 calc R
C38 C 0.2478(4) 0.4285(8) 0.3726(5) 0.031(3) Uani 1 1 d U
H42 H 0.2225 0.4120 0.3844 0.047 Uiso 1 1 calc R
H43 H 0.2763 0.4629 0.4084 0.047 Uiso 1 1 calc R
H44 H 0.2581 0.3602 0.3611 0.047 Uiso 1 1 calc R
C39 C 0.2654(6) 0.6071(12) 0.0450(7) 0.063(4) Uani 1 1 d .
H45 H 0.2652 0.5279 0.0354 0.075 Uiso 1 1 calc R
H46 H 0.2464 0.6470 0.0046 0.075 Uiso 1 1 calc R
C40 C 0.2409(5) 0.6233(11) 0.0851(7) 0.054(4) Uani 1 1 d .
H47 H 0.2177 0.5627 0.0793 0.064 Uiso 1 1 calc R
H48 H 0.2231 0.6945 0.0760 0.064 Uiso 1 1 calc R
C41 C 0.2869(5) 0.6219(11) 0.1527(6) 0.052(4) Uani 1 1 d .
H49 H 0.2822 0.6713 0.1816 0.063 Uiso 1 1 calc R
H50 H 0.2939 0.5465 0.1705 0.063 Uiso 1 1 calc R
C42 C 0.3281(5) 0.6628(11) 0.1414(7) 0.055(4) Uani 1 1 d .
H51 H 0.3340 0.7421 0.1519 0.066 Uiso 1 1 calc R
H52 H 0.3590 0.6223 0.1688 0.066 Uiso 1 1 calc R
C43 C 0.0980(4) 1.4835(9) 0.4194(5) 0.029(3) Uani 1 1 d .
H53 H 0.0738 1.5016 0.4333 0.035 Uiso 1 1 calc R
H54 H 0.1245 1.5396 0.4362 0.035 Uiso 1 1 calc R
C44 C 0.1191(4) 1.3703(9) 0.4413(5) 0.033(3) Uani 1 1 d .
H55 H 0.1518 1.3624 0.4439 0.040 Uiso 1 1 calc R
H56 H 0.1221 1.3527 0.4828 0.040 Uiso 1 1 calc R
C45 C 0.0809(5) 1.2994(9) 0.3899(5) 0.041(3) Uani 1 1 d .
H57 H 0.0952 1.2284 0.3868 0.049 Uiso 1 1 calc R
H58 H 0.0527 1.2849 0.3972 0.049 Uiso 1 1 calc R
C46 C 0.0654(5) 1.3669(9) 0.3323(5) 0.042(3) Uani 1 1 d .
H59 H 0.0846 1.3457 0.3113 0.050 Uiso 1 1 calc R
H60 H 0.0299 1.3552 0.3023 0.050 Uiso 1 1 calc R
Ir1 Ir 0.152137(14) 0.73893(3) 0.245352(18) 0.01728(13) Uani 1 1 d .
P1 P 0.20855(10) 0.6472(2) 0.33112(12) 0.0196(6) Uani 1 1 d .
O1 O 0.0713(2) 0.5560(5) 0.2473(3) 0.0196(15) Uani 1 1 d .
H61 H 0.0547 0.5663 0.2656 0.029 Uiso 1 1 calc R
O2 O 0.3142(4) 0.6460(11) 0.0765(5) 0.094(4) Uani 1 1 d .
O3 O 0.0741(3) 1.4786(6) 0.3508(3) 0.042(2) Uani 1 1 d .

loop_
_atom_site_aniso_label
_atom_site_aniso_U_11
_atom_site_aniso_U_22
_atom_site_aniso_U_33
_atom_site_aniso_U_23
_atom_site_aniso_U_13
_atom_site_aniso_U_12
C1 0.011(5) 0.023(5) 0.029(5) 0.002(4) 0.011(4) -0.004(4)
C2 0.015(5) 0.023(5) 0.009(5) -0.005(4) 0.005(4) -0.005(4)
C3 0.010(4) 0.015(4) 0.011(5) -0.002(4) 0.002(4) -0.003(4)
C4 0.016(5) 0.017(5) 0.014(5) 0.005(4) 0.004(4) 0.002(4)
C5 0.018(5) 0.015(4) 0.013(5) -0.002(4) 0.006(4) -0.003(4)
C6 0.010(5) 0.014(5) 0.007(5) 0.003(4) -0.004(4) 0.003(4)
C7 0.033(6) 0.024(6) 0.021(6) 0.001(5) 0.017(6) -0.002(5)
C8 0.030(7) 0.021(6) 0.024(6) -0.002(5) 0.007(6) -0.009(5)
C9 0.042(7) 0.019(6) 0.019(6) 0.001(4) 0.014(6) 0.004(5)
C10 0.034(7) 0.035(6) 0.017(6) -0.001(5) 0.016(6) 0.000(5)
C11 0.021(6) 0.030(6) 0.016(6) -0.005(5) 0.004(5) -0.010(5)
C12 0.021(5) 0.021(5) 0.016(5) -0.002(4) 0.011(4) 0.001(4)
C13 0.023(5) 0.040(6) 0.025(5) 0.006(4) 0.019(5) 0.002(4)
C14 0.021(5) 0.022(5) 0.009(5) 0.000(4) -0.002(4) 0.006(4)
C15 0.024(5) 0.023(5) 0.010(5) 0.001(4) 0.009(4) -0.002(4)
C16 0.028(6) 0.039(6) 0.027(6) 0.001(4) 0.017(5) -0.009(5)
C17 0.019(5) 0.020(5) 0.029(6) 0.002(4) 0.009(5) -0.005(4)
C18 0.017(5) 0.019(5) 0.011(5) 0.001(4) 0.004(5) 0.008(4)
C19 0.023(6) 0.018(5) 0.007(5) 0.001(4) 0.004(5) -0.001(4)
C20 0.030(6) 0.024(6) 0.022(6) 0.003(5) 0.011(6) 0.002(5)
C21 0.044(7) 0.013(5) 0.029(7) 0.007(4) 0.022(6) 0.003(5)
C22 0.036(7) 0.021(6) 0.044(8) -0.006(5) 0.029(7) -0.006(5)
C23 0.010(5) 0.033(6) 0.029(7) 0.002(5) 0.008(5) -0.002(5)
C24 0.010(4) 0.021(5) 0.010(5) 0.006(4) 0.006(4) 0.003(4)
C25 0.018(5) 0.018(5) 0.018(5) 0.002(4) 0.007(4) 0.002(4)
C26 0.017(5) 0.028(5) 0.021(5) 0.008(4) 0.010(4) 0.000(4)
C27 0.019(5) 0.028(5) 0.008(5) 0.002(4) 0.003(4) 0.007(4)
C28 0.019(5) 0.021(5) 0.013(5) -0.005(4) 0.006(4) -0.003(4)
C29 0.018(5) 0.022(5) 0.027(5) 0.002(4) 0.011(5) 0.001(4)
C30 0.033(6) 0.039(6) 0.013(5) 0.011(4) 0.011(5) 0.006(5)
C31 0.025(5) 0.027(5) 0.021(5) 0.006(4) 0.005(4) 0.002(4)
C32 0.025(5) 0.032(6) 0.043(6) -0.001(5) 0.008(5) -0.011(5)
C33 0.044(6) 0.032(6) 0.034(6) -0.003(5) 0.015(5) 0.000(5)
C34 0.033(6) 0.041(6) 0.034(6) -0.003(5) 0.008(5) 0.002(5)
C35 0.018(5) 0.017(5) 0.022(5) 0.006(4) 0.005(4) 0.002(4)
C36 0.030(5) 0.023(5) 0.029(6) -0.002(4) 0.016(5) 0.002(4)
C37 0.027(5) 0.035(6) 0.029(6) -0.005(4) 0.012(5) 0.005(5)
C38 0.028(6) 0.020(5) 0.036(6) 0.008(4) 0.008(5) 0.010(4)
C39 0.077(12) 0.058(10) 0.035(9) -0.004(7) 0.013(9) -0.017(9)
C40 0.051(9) 0.033(8) 0.059(10) -0.007(7) 0.013(9) -0.001(7)
C41 0.062(10) 0.041(8) 0.054(10) -0.002(7) 0.028(9) 0.003(7)
C42 0.052(9) 0.048(9) 0.061(10) -0.009(7) 0.025(9) 0.002(7)
C43 0.037(7) 0.041(7) 0.019(6) -0.005(5) 0.020(6) -0.007(6)
C44 0.033(7) 0.036(7) 0.022(7) 0.004(5) 0.007(6) 0.002(6)
C45 0.051(8) 0.037(7) 0.028(7) 0.019(6) 0.015(7) 0.010(6)
C46 0.055(9) 0.035(7) 0.025(7) -0.009(5) 0.011(7) -0.018(6)
Ir1 0.0161(2) 0.0204(2) 0.0149(2) 0.00095(17) 0.00736(18) 0.00058(18)
P1 0.0179(14) 0.0224(14) 0.0161(15) 0.0010(11) 0.0064(13) 0.0004(12)
O1 0.023(4) 0.018(4) 0.027(4) -0.001(3) 0.018(4) -0.004(3)
O2 0.067(8) 0.165(12) 0.034(7) -0.018(7) 0.012(6) -0.011(8)
O3 0.073(6) 0.030(5) 0.022(5) -0.006(3) 0.023(5) -0.018(4)

loop_
_atom_type_symbol
_atom_type_description
_atom_type_scat_dispersion_real
_atom_type_scat_dispersion_imag
_atom_type_scat_source
C C 0.0033 0.0016 'International Tables Vol C Tables 4.2.6.8 and 6.1.1.4'
H H 0.0000 0.0000 'International Tables Vol C Tables 4.2.6.8 and 6.1.1.4'
O O 0.0106 0.0060 'International Tables Vol C Tables 4.2.6.8 and 6.1.1.4'
P P 0.1023 0.0942 'International Tables Vol C Tables 4.2.6.8 and 6.1.1.4'
Ir Ir -1.4442 7.9887 'International Tables Vol C Tables 4.2.6.8 and 6.1.1.4'

loop_
_geom_angle_atom_site_label_1
_geom_angle_atom_site_label_2
_geom_angle_atom_site_label_3
_geom_angle
O1 C1 C5 128.6(8)
O1 C1 C2 119.4(8)
C5 C1 C2 111.8(8)
O1 C1 Ir1 128.9(7)
C5 C1 Ir1 70.6(5)
C2 C1 Ir1 71.5(5)
C1 C2 C3 105.4(7)
C1 C2 C6 128.1(8)
C3 C2 C6 126.1(8)
C1 C2 Ir1 72.7(5)
C3 C2 Ir1 67.2(5)
C6 C2 Ir1 129.9(6)
C4 C3 C2 108.7(7)
C4 C3 C12 125.4(8)
C2 C3 C12 124.6(8)
C4 C3 Ir1 71.7(5)
C2 C3 Ir1 75.0(5)
C12 C3 Ir1 129.9(6)
C3 C4 C5 107.6(8)
C3 C4 C18 124.4(8)
C5 C4 C18 127.2(8)
C3 C4 Ir1 70.4(5)
C5 C4 Ir1 73.4(5)
C18 C4 Ir1 129.7(7)
C1 C5 C4 106.5(8)
C1 C5 C24 128.3(8)
C4 C5 C24 125.2(8)
C1 C5 Ir1 73.7(5)
C4 C5 Ir1 68.7(5)
C24 C5 Ir1 124.1(6)
C7 C6 C11 118.2(9)
C7 C6 C2 119.4(8)
C11 C6 C2 122.4(8)
C6 C7 C8 121.7(9)
C6 C7 H4 119.2
C8 C7 H4 119.2
C9 C8 C7 119.1(10)
C9 C8 H5 120.5
C7 C8 H5 120.5
C8 C9 C10 120.2(9)
C8 C9 H6 119.9
C10 C9 H6 119.9
C11 C10 C9 120.0(9)
C11 C10 H7 120.0
C9 C10 H7 120.0
C10 C11 C6 120.8(9)
C10 C11 H8 119.6
C6 C11 H8 119.6
C17 C12 C13 117.9(9)
C17 C12 C3 123.5(9)
C13 C12 C3 118.7(8)
C14 C13 C12 121.4(9)
C14 C13 H9 119.3
C12 C13 H9 119.3
C15 C14 C13 119.0(10)
C15 C14 H10 120.5
C13 C14 H10 120.5
C14 C15 C16 120.4(9)
C14 C15 H11 119.8
C16 C15 H11 119.8
C17 C16 C15 120.6(9)
C17 C16 H12 119.7
C15 C16 H12 119.7
C16 C17 C12 120.7(10)
C16 C17 H13 119.6
C12 C17 H13 119.6
C19 C18 C23 118.2(9)
C19 C18 C4 119.1(8)
C23 C18 C4 122.6(8)
C18 C19 C20 121.0(9)
C18 C19 H14 119.5
C20 C19 H14 119.5
C21 C20 C19 120.1(10)
C21 C20 H15 119.9
C19 C20 H15 119.9
C22 C21 C20 118.8(9)
C22 C21 H16 120.6
C20 C21 H16 120.6
C23 C22 C21 120.7(9)
C23 C22 H17 119.6
C21 C22 H17 119.6
C22 C23 C18 121.2(9)
C22 C23 H18 119.4
C18 C23 H18 119.4
C29 C24 C25 118.4(8)
C29 C24 C5 121.3(8)
C25 C24 C5 120.2(8)
C26 C25 C24 121.1(9)
C26 C25 H19 119.5
C24 C25 H19 119.5
C27 C26 C25 119.4(8)
C27 C26 H20 120.3
C25 C26 H20 120.3
C26 C27 C28 119.8(9)
C26 C27 H21 120.1
C28 C27 H21 120.1
C29 C28 C27 120.1(9)
C29 C28 H22 120.0
C27 C28 H22 120.0
C28 C29 C24 121.2(9)
C28 C29 H23 119.4
C24 C29 H23 119.4
P1 C30 H24 109.5
P1 C30 H25 109.5
H24 C30 H25 109.5
P1 C30 H26 109.5
H24 C30 H26 109.5
H25 C30 H26 109.5
C34 C31 C32 109.6(9)
C34 C31 C33 107.1(9)
C32 C31 C33 107.8(9)
C34 C31 P1 114.3(8)
C32 C31 P1 111.2(7)
C33 C31 P1 106.5(7)
C31 C32 H27 109.5
C31 C32 H28 109.5
H27 C32 H28 109.5
C31 C32 H29 109.5
H27 C32 H29 109.5
H28 C32 H29 109.5
C31 C33 H30 109.5
C31 C33 H31 109.5
H30 C33 H31 109.5
C31 C33 H32 109.5
H30 C33 H32 109.5
H31 C33 H32 109.5
C31 C34 H33 109.5
C31 C34 H34 109.5
H33 C34 H34 109.5
C31 C34 H35 109.5
H33 C34 H35 109.5
H34 C34 H35 109.5
C38 C35 C37 108.5(8)
C38 C35 C36 107.0(8)
C37 C35 C36 107.5(8)
C38 C35 P1 115.4(7)
C37 C35 P1 110.7(7)
C36 C35 P1 107.4(6)
C35 C36 H36 109.5
C35 C36 H37 109.5
H36 C36 H37 109.5
C35 C36 H38 109.5
H36 C36 H38 109.5
H37 C36 H38 109.5
C35 C37 H39 109.5
C35 C37 H40 109.5
H39 C37 H40 109.5
C35 C37 H41 109.5
H39 C37 H41 109.5
H40 C37 H41 109.5
C35 C38 H42 109.5
C35 C38 H43 109.5
H42 C38 H43 109.5
C35 C38 H44 109.5
H42 C38 H44 109.5
H43 C38 H44 109.5
O2 C39 C40 110.7(11)
O2 C39 H45 109.5
C40 C39 H45 109.5
O2 C39 H46 109.5
C40 C39 H46 109.5
H45 C39 H46 108.1
C39 C40 C41 100.6(11)
C39 C40 H47 111.6
C41 C40 H47 111.6
C39 C40 H48 111.6
C41 C40 H48 111.6
H47 C40 H48 109.4
C42 C41 C40 103.1(11)
C42 C41 H49 111.2
C40 C41 H49 111.2
C42 C41 H50 111.2
C40 C41 H50 111.2
H49 C41 H50 109.1
O2 C42 C41 109.0(12)
O2 C42 H51 109.9
C41 C42 H51 109.9
O2 C42 H52 109.9
C41 C42 H52 109.9
H51 C42 H52 108.3
O3 C43 C44 104.9(8)
O3 C43 H53 110.8
C44 C43 H53 110.8
O3 C43 H54 110.8
C44 C43 H54 110.8
H53 C43 H54 108.8
C45 C44 C43 101.6(9)
C45 C44 H55 111.5
C43 C44 H55 111.5
C45 C44 H56 111.5
C43 C44 H56 111.5
H55 C44 H56 109.3
C46 C45 C44 103.0(9)
C46 C45 H57 111.2
C44 C45 H57 111.2
C46 C45 H58 111.2
C44 C45 H58 111.2
H57 C45 H58 109.1
O3 C46 C45 108.0(9)
O3 C46 H59 110.1
C45 C46 H59 110.1
O3 C46 H60 110.1
C45 C46 H60 110.1
H59 C46 H60 108.4
C3 Ir1 C4 37.9(3)
C3 Ir1 P1 160.5(2)
C4 Ir1 P1 145.6(2)
C3 Ir1 C5 62.8(3)
C4 Ir1 C5 37.9(3)
P1 Ir1 C5 110.7(2)
C3 Ir1 C2 37.8(3)
C4 Ir1 C2 62.7(3)
P1 Ir1 C2 122.7(2)
C5 Ir1 C2 61.5(3)
C3 Ir1 C1 61.0(3)
C4 Ir1 C1 60.9(3)
P1 Ir1 C1 102.5(3)
C5 Ir1 C1 35.7(3)
C2 Ir1 C1 35.8(3)
C3 Ir1 H1 115(3)
C4 Ir1 H1 99(3)
P1 Ir1 H1 85(3)
C5 Ir1 H1 118(3)
C2 Ir1 H1 152(3)
C1 Ir1 H1 154(3)
C3 Ir1 H2 99(3)
C4 Ir1 H2 129(3)
P1 Ir1 H2 85(3)
C5 Ir1 H2 161(3)
C2 Ir1 H2 101(3)
C1 Ir1 H2 133(3)
H1 Ir1 H2 72(4)
C30 P1 C35 101.1(5)
C30 P1 C31 102.6(5)
C35 P1 C31 109.4(5)
C30 P1 Ir1 111.1(4)
C35 P1 Ir1 115.8(3)
C31 P1 Ir1 115.1(3)
C1 O1 H61 109.5
C39 O2 C42 108.1(11)
C46 O3 C43 108.2(8)

loop_
_geom_bond_atom_site_label_1
_geom_bond_atom_site_label_2
_geom_bond_distance
C1 O1 1.378(10)
C1 C5 1.417(13)
C1 C2 1.428(12)
C1 Ir1 2.330(9)
C2 C3 1.470(12)
C2 C6 1.477(12)
C2 Ir1 2.315(9)
C3 C4 1.440(12)
C3 C12 1.490(12)
C3 Ir1 2.210(9)
C4 C5 1.467(12)
C4 C18 1.474(12)
C4 Ir1 2.226(9)
C5 C24 1.495(11)
C5 Ir1 2.289(8)
C6 C7 1.376(13)
C6 C11 1.387(12)
C7 C8 1.386(13)
C7 H4 0.9500
C8 C9 1.377(13)
C8 H5 0.9500
C9 C10 1.378(14)
C9 H6 0.9500
C10 C11 1.377(13)
C10 H7 0.9500
C11 H8 0.9500
C12 C17 1.391(12)
C12 C13 1.400(14)
C13 C14 1.394(13)
C13 H9 0.9500
C14 C15 1.376(13)
C14 H10 0.9500
C15 C16 1.378(14)
C15 H11 0.9500
C16 C17 1.377(13)
C16 H12 0.9500
C17 H13 0.9500
C18 C19 1.387(12)
C18 C23 1.394(13)
C19 C20 1.400(13)
C19 H14 0.9500
C20 C21 1.394(13)
C20 H15 0.9500
C21 C22 1.386(13)
C21 H16 0.9500
C22 C23 1.383(14)
C22 H17 0.9500
C23 H18 0.9500
C24 C29 1.377(13)
C24 C25 1.395(11)
C25 C26 1.385(12)
C25 H19 0.9500
C26 C27 1.383(13)
C26 H20 0.9500
C27 C28 1.388(12)
C27 H21 0.9500
C28 C29 1.374(12)
C28 H22 0.9500
C29 H23 0.9500
C30 P1 1.839(9)
C30 H24 0.9800
C30 H25 0.9800
C30 H26 0.9800
C31 C34 1.530(14)
C31 C32 1.531(13)
C31 C33 1.567(14)
C31 P1 1.878(11)
C32 H27 0.9800
C32 H28 0.9800
C32 H29 0.9800
C33 H30 0.9800
C33 H31 0.9800
C33 H32 0.9800
C34 H33 0.9800
C34 H34 0.9800
C34 H35 0.9800
C35 C38 1.539(13)
C35 C37 1.541(13)
C35 C36 1.557(14)
C35 P1 1.874(10)
C36 H36 0.9800
C36 H37 0.9800
C36 H38 0.9800
C37 H39 0.9800
C37 H40 0.9800
C37 H41 0.9800
C38 H42 0.9800
C38 H43 0.9800
C38 H44 0.9800
C39 O2 1.403(16)
C39 C40 1.514(17)
C39 H45 0.9900
C39 H46 0.9900
C40 C41 1.561(18)
C40 H47 0.9900
C40 H48 0.9900
C41 C42 1.516(17)
C41 H49 0.9900
C41 H50 0.9900
C42 O2 1.430(15)
C42 H51 0.9900
C42 H52 0.9900
C43 O3 1.456(12)
C43 C44 1.504(14)
C43 H53 0.9900
C43 H54 0.9900
C44 C45 1.502(15)
C44 H55 0.9900
C44 H56 0.9900
C45 C46 1.483(14)
C45 H57 0.9900
C45 H58 0.9900
C46 O3 1.413(12)
C46 H59 0.9900
C46 H60 0.9900
Ir1 P1 2.253(3)
Ir1 H1 1.79(8)
Ir1 H2 1.64(8)
O1 H61 0.8400

loop_
_geom_hbond_atom_site_label_D
_geom_hbond_atom_site_label_H
_geom_hbond_atom_site_label_A
_geom_hbond_distance_DH
_geom_hbond_distance_HA
_geom_hbond_distance_DA
_geom_hbond_angle_DHA
_geom_hbond_site_symmetry_A
O1 H61 O3 0.84 2.13 2.644(9) 118.8 1_545

loop_
_geom_torsion_atom_site_label_1
_geom_torsion_atom_site_label_2
_geom_torsion_atom_site_label_3
_geom_torsion_atom_site_label_4
_geom_torsion
O1 C1 C2 C3 175.6(8)
C5 C1 C2 C3 -0.2(11)
Ir1 C1 C2 C3 -59.5(6)
O1 C1 C2 C6 2.7(15)
C5 C1 C2 C6 -173.2(9)
Ir1 C1 C2 C6 127.5(10)
O1 C1 C2 Ir1 -124.9(8)
C5 C1 C2 Ir1 59.3(7)
C1 C2 C3 C4 -1.1(10)
C6 C2 C3 C4 172.0(9)
Ir1 C2 C3 C4 -64.3(6)
C1 C2 C3 C12 -168.4(8)
C6 C2 C3 C12 4.8(15)
Ir1 C2 C3 C12 128.5(9)
C1 C2 C3 Ir1 63.2(6)
C6 C2 C3 Ir1 -123.7(9)
C2 C3 C4 C5 2.0(10)
C12 C3 C4 C5 169.1(8)
Ir1 C3 C4 C5 -64.4(6)
C2 C3 C4 C18 -168.3(9)
C12 C3 C4 C18 -1.1(15)
Ir1 C3 C4 C18 125.3(9)
C2 C3 C4 Ir1 66.4(6)
C12 C3 C4 Ir1 -126.4(9)
O1 C1 C5 C4 -173.9(9)
C2 C1 C5 C4 1.4(11)
Ir1 C1 C5 C4 61.3(6)
O1 C1 C5 C24 3.9(17)
C2 C1 C5 C24 179.3(9)
Ir1 C1 C5 C24 -120.9(10)
O1 C1 C5 Ir1 124.8(10)
C2 C1 C5 Ir1 -59.8(7)
C3 C4 C5 C1 -2.1(10)
C18 C4 C5 C1 167.8(9)
Ir1 C4 C5 C1 -64.6(7)
C3 C4 C5 C24 180.0(8)
C18 C4 C5 C24 -10.1(16)
Ir1 C4 C5 C24 117.5(9)
C3 C4 C5 Ir1 62.5(6)
C18 C4 C5 Ir1 -127.6(10)
C1 C2 C6 C7 43.4(14)
C3 C2 C6 C7 -128.1(10)
Ir1 C2 C6 C7 142.7(8)
C1 C2 C6 C11 -136.3(10)
C3 C2 C6 C11 52.2(14)
Ir1 C2 C6 C11 -37.0(13)
C11 C6 C7 C8 -1.5(15)
C2 C6 C7 C8 178.8(9)
C6 C7 C8 C9 1.0(16)
C7 C8 C9 C10 -0.2(16)
C8 C9 C10 C11 0.0(16)
C9 C10 C11 C6 -0.6(16)
C7 C6 C11 C10 1.4(15)
C2 C6 C11 C10 -178.9(9)
C4 C3 C12 C17 101.4(11)
C2 C3 C12 C17 -93.4(12)
Ir1 C3 C12 C17 6.2(14)
C4 C3 C12 C13 -79.2(12)
C2 C3 C12 C13 85.9(12)
Ir1 C3 C12 C13 -174.5(7)
C17 C12 C13 C14 0.7(15)
C3 C12 C13 C14 -178.7(9)
C12 C13 C14 C15 0.2(15)
C13 C14 C15 C16 -0.5(15)
C14 C15 C16 C17 -0.2(16)
C15 C16 C17 C12 1.1(16)
C13 C12 C17 C16 -1.3(15)
C3 C12 C17 C16 178.0(9)
C3 C4 C18 C19 118.1(10)
C5 C4 C18 C19 -50.2(14)
Ir1 C4 C18 C19 -149.6(7)
C3 C4 C18 C23 -58.0(14)
C5 C4 C18 C23 133.7(11)
Ir1 C4 C18 C23 34.3(13)
C23 C18 C19 C20 -0.7(14)
C4 C18 C19 C20 -177.0(9)
C18 C19 C20 C21 1.2(15)
C19 C20 C21 C22 -0.1(15)
C20 C21 C22 C23 -1.4(16)
C21 C22 C23 C18 1.9(17)
C19 C18 C23 C22 -0.8(15)
C4 C18 C23 C22 175.3(10)
C1 C5 C24 C29 142.6(10)
C4 C5 C24 C29 -39.9(14)
Ir1 C5 C24 C29 46.7(12)
C1 C5 C24 C25 -34.1(14)
C4 C5 C24 C25 143.4(9)
Ir1 C5 C24 C25 -130.0(8)
C29 C24 C25 C26 -0.1(14)
C5 C24 C25 C26 176.7(8)
C24 C25 C26 C27 1.0(14)
C25 C26 C27 C28 -0.1(14)
C26 C27 C28 C29 -1.7(14)
C27 C28 C29 C24 2.6(15)
C25 C24 C29 C28 -1.7(14)
C5 C24 C29 C28 -178.4(9)
O2 C39 C40 C41 -26.5(15)
C39 C40 C41 C42 27.6(13)
C40 C41 C42 O2 -21.6(14)
O3 C43 C44 C45 -34.7(10)
C43 C44 C45 C46 36.4(11)
C44 C45 C46 O3 -25.8(13)
C2 C3 Ir1 C4 -116.0(7)
C12 C3 Ir1 C4 121.2(10)
C4 C3 Ir1 P1 113.4(7)
C2 C3 Ir1 P1 -2.6(10)
C12 C3 Ir1 P1 -125.4(7)
C4 C3 Ir1 C5 38.3(5)
C2 C3 Ir1 C5 -77.7(5)
C12 C3 Ir1 C5 159.4(9)
C4 C3 Ir1 C2 116.0(7)
C12 C3 Ir1 C2 -122.8(10)
C4 C3 Ir1 C1 78.9(5)
C2 C3 Ir1 C1 -37.1(5)
C12 C3 Ir1 C1 -159.9(9)
C5 C4 Ir1 C3 116.2(7)
C18 C4 Ir1 C3 -118.9(10)
C3 C4 Ir1 P1 -147.2(4)
C5 C4 Ir1 P1 -31.0(8)
C18 C4 Ir1 P1 93.9(8)
C3 C4 Ir1 C5 -116.2(7)
C18 C4 Ir1 C5 124.9(11)
C3 C4 Ir1 C2 -38.3(5)
C5 C4 Ir1 C2 77.9(5)
C18 C4 Ir1 C2 -157.3(9)
C3 C4 Ir1 C1 -79.1(6)
C5 C4 Ir1 C1 37.1(5)
C18 C4 Ir1 C1 162.0(9)
C1 C5 Ir1 C3 77.2(6)
C4 C5 Ir1 C3 -38.3(5)
C24 C5 Ir1 C3 -157.2(8)
C1 C5 Ir1 C4 115.5(8)
C24 C5 Ir1 C4 -118.9(10)
C1 C5 Ir1 P1 -82.6(5)
C4 C5 Ir1 P1 161.9(5)
C24 C5 Ir1 P1 43.0(8)
C1 C5 Ir1 C2 34.3(5)
C4 C5 Ir1 C2 -81.2(6)
C24 C5 Ir1 C2 159.9(8)
C4 C5 Ir1 C1 -115.5(8)
C24 C5 Ir1 C1 125.6(10)
C1 C2 Ir1 C3 -115.7(7)
C6 C2 Ir1 C3 118.8(10)
C1 C2 Ir1 C4 -77.3(6)
C3 C2 Ir1 C4 38.4(5)
C6 C2 Ir1 C4 157.2(9)
C1 C2 Ir1 P1 63.3(6)
C3 C2 Ir1 P1 179.0(4)
C6 C2 Ir1 P1 -62.2(8)
C1 C2 Ir1 C5 -34.2(5)
C3 C2 Ir1 C5 81.5(5)
C6 C2 Ir1 C5 -159.7(9)
C3 C2 Ir1 C1 115.7(7)
C6 C2 Ir1 C1 -125.5(11)
O1 C1 Ir1 C3 152.5(9)
C5 C1 Ir1 C3 -83.0(6)
C2 C1 Ir1 C3 39.2(5)
O1 C1 Ir1 C4 -163.9(9)
C5 C1 Ir1 C4 -39.4(5)
C2 C1 Ir1 C4 82.8(6)
O1 C1 Ir1 P1 -16.3(8)
C5 C1 Ir1 P1 108.2(5)
C2 C1 Ir1 P1 -129.6(5)
O1 C1 Ir1 C5 -124.5(11)
C2 C1 Ir1 C5 122.2(8)
O1 C1 Ir1 C2 113.3(10)
C5 C1 Ir1 C2 -122.2(8)
C38 C35 P1 C30 -37.0(8)
C37 C35 P1 C30 -160.7(7)
C36 C35 P1 C30 82.2(7)
C38 C35 P1 C31 70.8(8)
C37 C35 P1 C31 -53.0(8)
C36 C35 P1 C31 -170.1(6)
C38 C35 P1 Ir1 -157.2(6)
C37 C35 P1 Ir1 79.1(7)
C36 C35 P1 Ir1 -38.0(7)
C34 C31 P1 C30 65.3(8)
C32 C31 P1 C30 -170.0(7)
C33 C31 P1 C30 -52.8(8)
C34 C31 P1 C35 -41.4(8)
C32 C31 P1 C35 83.3(8)
C33 C31 P1 C35 -159.5(6)
C34 C31 P1 Ir1 -173.9(6)
C32 C31 P1 Ir1 -49.2(8)
C33 C31 P1 Ir1 68.0(7)
C3 Ir1 P1 C30 -66.7(8)
C4 Ir1 P1 C30 19.9(6)
C5 Ir1 P1 C30 0.2(5)
C2 Ir1 P1 C30 -68.6(5)
C1 Ir1 P1 C30 -36.2(5)
C3 Ir1 P1 C35 47.8(8)
C4 Ir1 P1 C35 134.5(5)
C5 Ir1 P1 C35 114.7(4)
C2 Ir1 P1 C35 46.0(4)
C1 Ir1 P1 C35 78.3(4)
C3 Ir1 P1 C31 177.2(7)
C4 Ir1 P1 C31 -96.1(6)
C5 Ir1 P1 C31 -115.9(4)
C2 Ir1 P1 C31 175.4(4)
C1 Ir1 P1 C31 -152.3(4)
C40 C39 O2 C42 14.0(17)
C41 C42 O2 C39 5.5(16)
C45 C46 O3 C43 3.9(13)
C44 C43 O3 C46 19.7(12)
